data_7223296
loop_
_publ_author_name
'Zhou, Wei-Wei'
'Wei, Bo'
'Wang, Feng-Wu'
'Fang, Wen-Yan'
'Liu, Dao-Fu'
'Wei, Yi-Jun'
'Xu, Mai'
'Zhao, Xing'
'Zhao, Wang'

_publ_section_title
;
 An Acentric 3-D Metal-Organic Framework with Threefold Interpenetrated
 Diamondoid Network: Second-Harmonic-Generation Response, Potential
 Ferroelectric Property and Photoluminescence
;
_journal_name_full 'RSC Adv.'
_journal_paper_doi 10.1039/C5RA20719C
_journal_year 2015
_chemical_formula_moiety '[Cd(C6N2H5O2)2]3n(H2O)4n'
_chemical_formula_sum 'C36 H38 Cd3 N12 O16'
_chemical_formula_weight 1231.98
_chemical_melting_point ?
_chemical_name_common '[Cd(C6N2H5O2)2]3n(H2O)4n'
_chemical_name_systematic '[Cd(C6N2H5O2)2]3n(H2O)4n'
_space_group_IT_number 161
_symmetry_cell_setting trigonal
_symmetry_space_group_name_Hall 'R 3 -2"c'
_symmetry_space_group_name_H-M 'R 3 c :H'
_atom_sites_solution_hydrogens geom
_atom_sites_solution_primary direct
_atom_sites_solution_secondary difmap
_audit_creation_method SHELXL-97
_audit_update_record
;
2015-10-26 deposited with the CCDC.
2015-11-05 downloaded from the CCDC.
;
_cell_angle_alpha 90.00
_cell_angle_beta 90.00
_cell_angle_gamma 120.00
_cell_formula_units_Z 6
_cell_length_a 24.0596(8)
_cell_length_b 24.0596(8)
_cell_length_c 13.2216(7)
_cell_measurement_temperature 293(2)
_cell_volume 6628.1(5)
_computing_cell_refinement 'CrystalClear (Rigaku Corp., 2002)'
_computing_data_collection 'CrystalClear (Rigaku Corp., 2002)'
_computing_data_reduction 'CrystalClear (Rigaku Corp., 2002)'
_computing_molecular_graphics 'Bruker SHELXTL'
_computing_publication_material 'Siemens SHELXTL^TM^ 5'
_computing_structure_refinement 'Siemens SHELXTL^TM^ 5'
_computing_structure_solution 'Siemens SHELXTL^TM^ 5'
_diffrn_ambient_temperature 293(2)
_diffrn_measured_fraction_theta_full 0.999
_diffrn_measured_fraction_theta_max 0.999
_diffrn_measurement_device_type 'Rigaku Mercury CCD'
_diffrn_measurement_method \w
_diffrn_radiation_monochromator graphite
_diffrn_radiation_source 'rotating-anode generator'
_diffrn_radiation_type MoK\a
_diffrn_radiation_wavelength 0.71073
_diffrn_reflns_av_R_equivalents 0.0313
_diffrn_reflns_av_sigmaI/netI 0.0232
_diffrn_reflns_limit_h_max 28
_diffrn_reflns_limit_h_min -28
_diffrn_reflns_limit_k_max 28
_diffrn_reflns_limit_k_min -28
_diffrn_reflns_limit_l_max 15
_diffrn_reflns_limit_l_min -15
_diffrn_reflns_number 14096
_diffrn_reflns_theta_full 25.34
_diffrn_reflns_theta_max 25.34
_diffrn_reflns_theta_min 2.93
_exptl_absorpt_coefficient_mu 1.515
_exptl_absorpt_correction_T_max 1.0000
_exptl_absorpt_correction_T_min 0.9112
_exptl_absorpt_correction_type multi-scan
_exptl_absorpt_process_details 'Sphere (Rigaku CrystalClear)'
_exptl_crystal_colour Colourless
_exptl_crystal_density_diffrn 1.852
_exptl_crystal_density_meas ?
_exptl_crystal_density_method 'not measured'
_exptl_crystal_description Prism
_exptl_crystal_F_000 3660
_exptl_crystal_size_max 0.20
_exptl_crystal_size_mid 0.04
_exptl_crystal_size_min 0.03
_refine_diff_density_max 0.391
_refine_diff_density_min -0.254
_refine_diff_density_rms 0.054
_refine_ls_abs_structure_details 'Flack H D (1983), Acta Cryst. A39, 876-881'
_refine_ls_abs_structure_Flack 0.04(2)
_refine_ls_extinction_method none
_refine_ls_goodness_of_fit_ref 1.058
_refine_ls_hydrogen_treatment constr
_refine_ls_matrix_type full
_refine_ls_number_parameters 202
_refine_ls_number_reflns 2657
_refine_ls_number_restraints 1
_refine_ls_restrained_S_all 1.058
_refine_ls_R_factor_all 0.0227
_refine_ls_R_factor_gt 0.0219
_refine_ls_shift/su_max 0.001
_refine_ls_shift/su_mean 0.000
_refine_ls_structure_factor_coef Fsqd
_refine_ls_weighting_details 'calc w=1/[\s^2^(Fo^2^)+(0.0219P)^2^+9.5618P] where P=(Fo^2^+2Fc^2^)/3'
_refine_ls_weighting_scheme calc
_refine_ls_wR_factor_gt 0.0466
_refine_ls_wR_factor_ref 0.0469
_reflns_number_gt 2606
_reflns_number_total 2657
_reflns_threshold_expression >2sigma(I)
_cod_data_source_file c5ra20719c2.cif
_cod_data_source_block 161
_cod_depositor_comments
;
The following automatic conversions were performed:

'_chemical_melting_point' value 'not measured' was changed to '?' -
the value is undefined or not given.

'_exptl_absorpt_correction_type' value 'Multi-scan' changed to
'multi-scan' according to
/usr/data/users/saulius/crontab/automatic-downloads/rss-feeds/RSC/lib/dictionaries/cif_core.dic
dictionary named 'cif_core.dic' version 2.4.2 from 2011-04-26.

'_exptl_crystal_density_meas' value 'not measured' was changed to '?'
- the value is perceived as not measured.

Automatic conversion script
Id: cif_fix_values 4268 2015-11-12 08:31:59Z antanas 
;
_cod_original_sg_symbol_H-M R3c
_cod_database_code 7223296

loop_
_symmetry_equiv_pos_as_xyz
'x, y, z'
'-y, x-y, z'
'-x+y, -x, z'
'-y, -x, z+1/2'
'-x+y, y, z+1/2'
'x, x-y, z+1/2'
'x+2/3, y+1/3, z+1/3'
'-y+2/3, x-y+1/3, z+1/3'
'-x+y+2/3, -x+1/3, z+1/3'
'-y+2/3, -x+1/3, z+5/6'
'-x+y+2/3, y+1/3, z+5/6'
'x+2/3, x-y+1/3, z+5/6'
'x+1/3, y+2/3, z+2/3'
'-y+1/3, x-y+2/3, z+2/3'
'-x+y+1/3, -x+2/3, z+2/3'
'-y+1/3, -x+2/3, z+7/6'
'-x+y+1/3, y+2/3, z+7/6'
'x+1/3, x-y+2/3, z+7/6'

loop_
_atom_site_label
_atom_site_type_symbol
_atom_site_fract_x
_atom_site_fract_y
_atom_site_fract_z
_atom_site_U_iso_or_equiv
_atom_site_adp_type
_atom_site_occupancy
_atom_site_symmetry_multiplicity
_atom_site_calc_flag
_atom_site_refinement_flags
Cd1 Cd 0.828690(12) 0.547749(11) 0.721290(19) 0.02690(7) Uani 1 1 d .
O1W O 0.9259(2) 0.6452(2) 0.4554(3) 0.0915(13) Uani 1 1 d .
O2W O 0.6667 0.3333 0.2322(13) 0.294(10) Uani 1 3 d S
O11 O 0.78195(16) 0.31675(15) 0.3369(3) 0.0577(9) Uani 1 1 d .
O12 O 0.88643(14) 0.37256(15) 0.3258(2) 0.0507(8) Uani 1 1 d .
O21 O 0.91833(14) 0.64515(12) 0.6832(2) 0.0428(7) Uani 1 1 d .
O22 O 0.86973(13) 0.64501(13) 0.8230(2) 0.0443(7) Uani 1 1 d .
C11 C 0.89353(18) 0.49921(19) 0.5515(3) 0.0321(8) Uani 1 1 d .
C12 C 0.89336(19) 0.45735(18) 0.4771(3) 0.0335(8) Uani 1 1 d .
H12C H 0.9319 0.4620 0.4533 0.040 Uiso 1 1 calc R
C13 C 0.83623(19) 0.40973(18) 0.4398(3) 0.0350(9) Uani 1 1 d .
C14 C 0.7794(2) 0.4049(2) 0.4742(4) 0.0577(13) Uani 1 1 d .
H14A H 0.7399 0.3727 0.4505 0.069 Uiso 1 1 calc R
C15 C 0.78329(19) 0.4489(2) 0.5443(4) 0.0546(13) Uani 1 1 d .
H15A H 0.7454 0.4470 0.5650 0.066 Uiso 1 1 calc R
C16 C 0.8348(2) 0.36319(19) 0.3623(3) 0.0374(9) Uani 1 1 d .
C21 C 1.07564(17) 0.82501(16) 0.7512(3) 0.0286(8) Uani 1 1 d .
C22 C 1.02268(17) 0.76463(17) 0.7266(3) 0.0306(8) Uani 1 1 d .
H22C H 1.0232 0.7439 0.6676 0.037 Uiso 1 1 calc R
C23 C 0.97083(16) 0.73671(16) 0.7891(3) 0.0276(8) Uani 1 1 d .
C24 C 0.97082(19) 0.76999(19) 0.8763(3) 0.0440(10) Uani 1 1 d .
H24A H 0.9357 0.7528 0.9197 0.053 Uiso 1 1 calc R
C25 C 1.02316(19) 0.8277(2) 0.8957(4) 0.0452(11) Uani 1 1 d .
H25A H 1.0231 0.8494 0.9539 0.054 Uiso 1 1 calc R
C26 C 0.91589(18) 0.67131(17) 0.7631(3) 0.0315(8) Uani 1 1 d .
N11 N 0.83847(15) 0.49421(16) 0.5840(2) 0.0346(8) Uani 1 1 d .
N12 N 0.94985(16) 0.54708(19) 0.5886(3) 0.0537(11) Uani 1 1 d .
H12A H 0.9498 0.5736 0.6323 0.064 Uiso 1 1 calc R
H12B H 0.9856 0.5509 0.5685 0.064 Uiso 1 1 calc R
N21 N 1.07540(15) 0.85575(14) 0.8356(2) 0.0307(7) Uani 1 1 d .
N22 N 1.12781(16) 0.85196(17) 0.6913(2) 0.0457(9) Uani 1 1 d .
H22A H 1.1603 0.8884 0.7074 0.055 Uiso 1 1 calc R
H22B H 1.1286 0.8328 0.6369 0.055 Uiso 1 1 calc R

loop_
_atom_site_aniso_label
_atom_site_aniso_U_11
_atom_site_aniso_U_22
_atom_site_aniso_U_33
_atom_site_aniso_U_23
_atom_site_aniso_U_13
_atom_site_aniso_U_12
Cd1 0.02801(14) 0.02481(13) 0.02870(12) 0.00037(11) -0.00224(11) 0.01383(11)
O1W 0.092(3) 0.096(3) 0.087(3) 0.015(3) 0.024(3) 0.048(3)
O2W 0.360(17) 0.360(17) 0.162(15) 0.000 0.000 0.180(9)
O11 0.0530(19) 0.0438(18) 0.063(2) -0.0240(16) 0.0101(16) 0.0140(16)
O12 0.0499(19) 0.060(2) 0.0476(19) -0.0259(15) -0.0057(14) 0.0314(17)
O21 0.0409(17) 0.0308(14) 0.0368(16) -0.0105(12) 0.0067(13) 0.0030(12)
O22 0.0405(16) 0.0334(15) 0.0420(17) -0.0019(13) 0.0112(13) 0.0058(13)
C11 0.037(2) 0.035(2) 0.0279(19) -0.0056(14) -0.0008(17) 0.0206(17)
C12 0.033(2) 0.035(2) 0.035(2) -0.0005(17) 0.0006(16) 0.0194(17)
C13 0.044(2) 0.031(2) 0.035(2) -0.0028(17) 0.0010(17) 0.0218(18)
C14 0.031(2) 0.059(3) 0.075(3) -0.033(3) -0.001(2) 0.016(2)
C15 0.030(2) 0.052(3) 0.076(4) -0.034(2) -0.004(2) 0.015(2)
C16 0.049(3) 0.035(2) 0.032(2) -0.0046(17) -0.0011(18) 0.024(2)
C21 0.0300(19) 0.0265(18) 0.0267(19) 0.0006(14) -0.0013(15) 0.0123(16)
C22 0.0331(19) 0.0290(18) 0.0262(19) -0.0049(14) -0.0021(15) 0.0128(16)
C23 0.0275(18) 0.0229(17) 0.0281(19) -0.0010(14) -0.0010(14) 0.0092(15)
C24 0.037(2) 0.041(2) 0.038(2) -0.0051(18) 0.0123(18) 0.0066(18)
C25 0.038(2) 0.041(3) 0.040(2) -0.0153(18) 0.009(2) 0.0076(19)
C26 0.033(2) 0.0292(19) 0.030(2) 0.0056(16) -0.0002(16) 0.0140(17)
N11 0.0332(17) 0.0350(18) 0.037(2) -0.0114(15) -0.0024(14) 0.0182(15)
N12 0.0298(18) 0.064(2) 0.065(3) -0.035(2) -0.0080(18) 0.0216(18)
N21 0.0315(17) 0.0230(15) 0.0300(17) -0.0045(13) 0.0012(13) 0.0081(13)
N22 0.0388(19) 0.0391(19) 0.039(2) -0.0123(15) 0.0086(15) 0.0047(15)

loop_
_atom_type_symbol
_atom_type_description
_atom_type_scat_dispersion_real
_atom_type_scat_dispersion_imag
_atom_type_scat_source
C C 0.0033 0.0016 'International Tables Vol C Tables 4.2.6.8 and 6.1.1.4'
H H 0.0000 0.0000 'International Tables Vol C Tables 4.2.6.8 and 6.1.1.4'
N N 0.0061 0.0033 'International Tables Vol C Tables 4.2.6.8 and 6.1.1.4'
O O 0.0106 0.0060 'International Tables Vol C Tables 4.2.6.8 and 6.1.1.4'
Cd Cd -0.8075 1.2024 'International Tables Vol C Tables 4.2.6.8 and 6.1.1.4'

loop_
_geom_angle_atom_site_label_1
_geom_angle_atom_site_label_2
_geom_angle_atom_site_label_3
_geom_angle
_geom_angle_site_symmetry_1
_geom_angle_site_symmetry_3
N21 Cd1 N11 98.32(11) 12_454 .
N21 Cd1 O11 100.67(11) 12_454 6
N11 Cd1 O11 100.54(12) . 6
N21 Cd1 O21 107.22(11) 12_454 .
N11 Cd1 O21 95.22(10) . .
O11 Cd1 O21 145.48(12) 6 .
N21 Cd1 O12 155.81(11) 12_454 6
N11 Cd1 O12 91.48(11) . 6
O11 Cd1 O12 55.61(11) 6 6
O21 Cd1 O12 93.74(11) . 6
N21 Cd1 O22 93.31(11) 12_454 .
N11 Cd1 O22 149.89(10) . .
O11 Cd1 O22 104.47(12) 6 .
O21 Cd1 O22 54.73(9) . .
O12 Cd1 O22 89.00(12) 6 .
N21 Cd1 C16 128.43(12) 12_454 6
N11 Cd1 C16 96.33(12) . 6
O11 Cd1 C16 27.85(12) 6 6
O21 Cd1 C16 120.28(12) . 6
O12 Cd1 C16 27.77(11) 6 6
O22 Cd1 C16 97.96(11) . 6
N21 Cd1 C26 103.40(12) 12_454 .
N11 Cd1 C26 122.39(12) . .
O11 Cd1 C26 126.01(13) 6 .
O21 Cd1 C26 27.36(10) . .
O12 Cd1 C26 89.59(11) 6 .
O22 Cd1 C26 27.49(10) . .
C16 Cd1 C26 109.46(12) 6 .
C16 O11 Cd1 92.5(2) . 6_554
C16 O12 Cd1 89.4(2) . 6_554
C26 O21 Cd1 94.1(2) . .
C26 O22 Cd1 88.1(2) . .
N11 C11 N12 118.9(3) . .
N11 C11 C12 120.8(4) . .
N12 C11 C12 120.3(3) . .
C13 C12 C11 119.6(4) . .
C13 C12 H12C 120.2 . .
C11 C12 H12C 120.2 . .
C12 C13 C14 119.2(4) . .
C12 C13 C16 120.5(4) . .
C14 C13 C16 120.3(4) . .
C15 C14 C13 118.1(4) . .
C15 C14 H14A 121.0 . .
C13 C14 H14A 121.0 . .
N11 C15 C14 123.4(4) . .
N11 C15 H15A 118.3 . .
C14 C15 H15A 118.3 . .
O12 C16 O11 122.5(4) . .
O12 C16 C13 118.7(4) . .
O11 C16 C13 118.8(4) . .
O12 C16 Cd1 62.8(2) . 6_554
O11 C16 Cd1 59.7(2) . 6_554
C13 C16 Cd1 177.8(3) . 6_554
N21 C21 N22 119.0(3) . .
N21 C21 C22 120.6(3) . .
N22 C21 C22 120.4(3) . .
C23 C22 C21 120.1(3) . .
C23 C22 H22C 119.9 . .
C21 C22 H22C 119.9 . .
C22 C23 C24 118.6(3) . .
C22 C23 C26 119.2(3) . .
C24 C23 C26 122.3(3) . .
C25 C24 C23 118.4(4) . .
C25 C24 H24A 120.8 . .
C23 C24 H24A 120.8 . .
N21 C25 C24 123.9(4) . .
N21 C25 H25A 118.0 . .
C24 C25 H25A 118.0 . .
O21 C26 O22 122.5(3) . .
O21 C26 C23 118.9(3) . .
O22 C26 C23 118.6(3) . .
O21 C26 Cd1 58.52(19) . .
O22 C26 Cd1 64.4(2) . .
C23 C26 Cd1 172.0(3) . .
C15 N11 C11 118.8(3) . .
C15 N11 Cd1 115.4(3) . .
C11 N11 Cd1 125.1(3) . .
C11 N12 H12A 120.0 . .
C11 N12 H12B 120.0 . .
H12A N12 H12B 120.0 . .
C21 N21 C25 118.3(3) . .
C21 N21 Cd1 122.6(2) . 18_554
C25 N21 Cd1 118.8(3) . 18_554
C21 N22 H22A 120.0 . .
C21 N22 H22B 120.0 . .
H22A N22 H22B 120.0 . .

loop_
_geom_bond_atom_site_label_1
_geom_bond_atom_site_label_2
_geom_bond_distance
_geom_bond_site_symmetry_2
Cd1 N21 2.259(3) 12_454
Cd1 N11 2.304(3) .
Cd1 O11 2.305(3) 6
Cd1 O21 2.311(3) .
Cd1 O12 2.374(3) 6
Cd1 O22 2.439(3) .
Cd1 C16 2.668(4) 6
Cd1 C26 2.703(4) .
O11 C16 1.248(5) .
O11 Cd1 2.305(3) 6_554
O12 C16 1.243(5) .
O12 Cd1 2.374(3) 6_554
O21 C26 1.246(4) .
O22 C26 1.249(5) .
C11 N11 1.340(5) .
C11 N12 1.357(5) .
C11 C12 1.407(5) .
C12 C13 1.367(5) .
C12 H12C 0.9300 .
C13 C14 1.388(6) .
C13 C16 1.506(5) .
C14 C15 1.376(6) .
C14 H14A 0.9300 .
C15 N11 1.334(5) .
C15 H15A 0.9300 .
C16 Cd1 2.668(4) 6_554
C21 N21 1.340(5) .
C21 N22 1.345(5) .
C21 C22 1.410(5) .
C22 C23 1.361(5) .
C22 H22C 0.9300 .
C23 C24 1.404(5) .
C23 C26 1.504(5) .
C24 C25 1.353(6) .
C24 H24A 0.9300 .
C25 N21 1.348(5) .
C25 H25A 0.9300 .
N12 H12A 0.8600 .
N12 H12B 0.8600 .
N21 Cd1 2.259(3) 18_554
N22 H22A 0.8600 .
N22 H22B 0.8600 .

loop_
_geom_torsion_atom_site_label_1
_geom_torsion_atom_site_label_2
_geom_torsion_atom_site_label_3
_geom_torsion_atom_site_label_4
_geom_torsion
_geom_torsion_site_symmetry_1
_geom_torsion_site_symmetry_4
N21 Cd1 O21 C26 85.9(3) 12_454 .
N11 Cd1 O21 C26 -173.7(2) . .
O11 Cd1 O21 C26 -56.5(3) 6 .
O12 Cd1 O21 C26 -81.8(3) 6 .
O22 Cd1 O21 C26 4.3(2) . .
C16 Cd1 O21 C26 -73.2(3) 6 .
N21 Cd1 O22 C26 -113.1(2) 12_454 .
N11 Cd1 O22 C26 -0.2(4) . .
O11 Cd1 O22 C26 145.0(2) 6 .
O21 Cd1 O22 C26 -4.3(2) . .
O12 Cd1 O22 C26 91.0(2) 6 .
C16 Cd1 O22 C26 117.4(2) 6 .
N11 C11 C12 C13 -2.1(6) . .
N12 C11 C12 C13 -179.4(4) . .
C11 C12 C13 C14 1.9(6) . .
C11 C12 C13 C16 -178.3(4) . .
C12 C13 C14 C15 0.5(7) . .
C16 C13 C14 C15 -179.3(4) . .
C13 C14 C15 N11 -3.0(8) . .
Cd1 O12 C16 O11 1.7(4) 6_554 .
Cd1 O12 C16 C13 -178.2(3) 6_554 .
Cd1 O11 C16 O12 -1.8(5) 6_554 .
Cd1 O11 C16 C13 178.2(3) 6_554 .
C12 C13 C16 O12 -6.7(6) . .
C14 C13 C16 O12 173.1(4) . .
C12 C13 C16 O11 173.3(4) . .
C14 C13 C16 O11 -6.9(6) . .
C12 C13 C16 Cd1 -141(8) . 6_554
C14 C13 C16 Cd1 39(8) . 6_554
N21 C21 C22 C23 -0.5(5) . .
N22 C21 C22 C23 178.0(4) . .
C21 C22 C23 C24 1.6(6) . .
C21 C22 C23 C26 -177.9(3) . .
C22 C23 C24 C25 -1.6(6) . .
C26 C23 C24 C25 177.9(4) . .
C23 C24 C25 N21 0.7(8) . .
Cd1 O21 C26 O22 -8.1(4) . .
Cd1 O21 C26 C23 171.2(3) . .
Cd1 O22 C26 O21 7.7(4) . .
Cd1 O22 C26 C23 -171.7(3) . .
C22 C23 C26 O21 -2.3(6) . .
C24 C23 C26 O21 178.3(4) . .
C22 C23 C26 O22 177.1(3) . .
C24 C23 C26 O22 -2.4(6) . .
C22 C23 C26 Cd1 67(2) . .
C24 C23 C26 Cd1 -112.6(18) . .
N21 Cd1 C26 O21 -101.6(2) 12_454 .
N11 Cd1 C26 O21 7.5(3) . .
O11 Cd1 C26 O21 144.3(2) 6 .
O12 Cd1 C26 O21 99.0(2) 6 .
O22 Cd1 C26 O21 -172.4(4) . .
C16 Cd1 C26 O21 118.7(2) 6 .
N21 Cd1 C26 O22 70.8(2) 12_454 .
N11 Cd1 C26 O22 179.9(2) . .
O11 Cd1 C26 O22 -43.3(3) 6 .
O21 Cd1 C26 O22 172.4(4) . .
O12 Cd1 C26 O22 -88.6(2) 6 .
C16 Cd1 C26 O22 -68.8(2) 6 .
N21 Cd1 C26 C23 -175.2(19) 12_454 .
N11 Cd1 C26 C23 -66.1(19) . .
O11 Cd1 C26 C23 70.7(19) 6 .
O21 Cd1 C26 C23 -73.6(19) . .
O12 Cd1 C26 C23 25.4(19) 6 .
O22 Cd1 C26 C23 114(2) . .
C16 Cd1 C26 C23 45.2(19) 6 .
C14 C15 N11 C11 2.9(8) . .
C14 C15 N11 Cd1 -168.4(4) . .
N12 C11 N11 C15 177.1(4) . .
C12 C11 N11 C15 -0.3(6) . .
N12 C11 N11 Cd1 -12.6(6) . .
C12 C11 N11 Cd1 170.1(3) . .
N21 Cd1 N11 C15 -37.8(3) 12_454 .
O11 Cd1 N11 C15 64.8(3) 6 .
O21 Cd1 N11 C15 -146.1(3) . .
O12 Cd1 N11 C15 120.0(3) 6 .
O22 Cd1 N11 C15 -149.4(3) . .
C16 Cd1 N11 C15 92.6(3) 6 .
C26 Cd1 N11 C15 -149.5(3) . .
N21 Cd1 N11 C11 151.6(3) 12_454 .
O11 Cd1 N11 C11 -105.8(3) 6 .
O21 Cd1 N11 C11 43.3(3) . .
O12 Cd1 N11 C11 -50.6(3) 6 .
O22 Cd1 N11 C11 40.0(4) . .
C16 Cd1 N11 C11 -78.0(3) 6 .
C26 Cd1 N11 C11 39.9(4) . .
N22 C21 N21 C25 -179.1(4) . .
C22 C21 N21 C25 -0.5(5) . .
N22 C21 N21 Cd1 -4.8(5) . 18_554
C22 C21 N21 Cd1 173.7(3) . 18_554
C24 C25 N21 C21 0.4(7) . .
C24 C25 N21 Cd1 -174.0(4) . 18_554
